data_8105805
loop_
_publ_author_name
'Li, Xiao-Ling'
'Feng, Kai-Xin'
'Xin, Ling-Yun'

_publ_section_title
;
 Crystal structure of
 catena-poly[diaqua-bis(3,5-dichloropyridine-4-carboxylato-\k1
 O)-bis(\m2-4,4&#x2032;-bipyridine-\k2 N:N&#x2032;)cobalt(II)],
 C22H16Cl4CoN4O6
;
_journal_issue 4
_journal_name_full 'Zeitschrift f\"ur Kristallographie - New Crystal Structures'
_journal_page_first 639
_journal_page_last 640
_journal_paper_doi 10.1515/ncrs-2018-0592
_journal_volume 234
_journal_year 2019
_chemical_absolute_configuration ad
_chemical_formula_moiety 'C11 H8 Cl2 Co0.5 N2 O3'
_chemical_formula_sum 'C11 H8 Cl2 Co0.5 N2 O3'
_chemical_formula_weight 316.56
_space_group_crystal_system orthorhombic
_space_group_IT_number 18
_space_group_name_Hall 'P 2 2ab'
_space_group_name_H-M_alt 'P 21 21 2'
_atom_sites_solution_hydrogens mixed
_atom_sites_solution_primary dual
_cell_angle_alpha 90
_cell_angle_beta 90
_cell_angle_gamma 90
_cell_formula_units_Z 4
_cell_length_a 10.1837(5)
_cell_length_b 11.2878(6)
_cell_length_c 11.3984(4)
_cell_measurement_reflns_used 3467
_cell_measurement_temperature 290.6(2)
_cell_measurement_theta_max 25.6420
_cell_measurement_theta_min 3.9910
_cell_volume 1310.26(11)
_computing_cell_refinement 'CrysAlisPro 1.171.38.41r (Rigaku OD, 2015)'
_computing_data_collection 'CrysAlisPro 1.171.38.41r (Rigaku OD, 2015)'
_computing_data_reduction 'CrysAlisPro 1.171.38.41r (Rigaku OD, 2015)'
_computing_molecular_graphics 'Olex2 (Dolomanov et al., 2009)'
_computing_publication_material 'Olex2 (Dolomanov et al., 2009)'
_computing_structure_refinement 'ShelXL (Sheldrick, 2015)'
_computing_structure_solution 'ShelXT (Sheldrick, 2015)'
_diffrn_ambient_environment air
_diffrn_ambient_temperature 290.6(2)
_diffrn_detector 'CCD plate'
_diffrn_detector_area_resol_mean 8.0584
_diffrn_detector_type EosS2
_diffrn_measured_fraction_theta_full 0.987
_diffrn_measured_fraction_theta_max 0.980
_diffrn_measurement_details
;
List of Runs (angles in degrees, time in seconds):

  # Type    Start    End  Width  t~exp~   \w     \q     \k     \f   Frames
--------------------------------------------------------------------------
  1  \w    -51.00  59.00   1.00   10.00    --  -12.53  15.00  15.00  110
  2  \w    -82.00   6.00   1.00   10.00    --  -12.53 -38.00-180.00   88
  3  \w    -20.00  26.00   1.00   10.00    --  -12.53 -99.00   0.00   46
  4  \w    -20.00  26.00   1.00   10.00    --  -12.53 -99.00 120.00   46
;
_diffrn_measurement_device 'four-circle diffractometer'
_diffrn_measurement_device_type 'SuperNova, Single source at offset, EosS2'
_diffrn_measurement_method '\w scans'
_diffrn_orient_matrix_type 'CrysAlisPro convention (1999,Acta A55,543-557)'
_diffrn_orient_matrix_UB_11 0.0566465000
_diffrn_orient_matrix_UB_12 0.0362952000
_diffrn_orient_matrix_UB_13 -0.0043357000
_diffrn_orient_matrix_UB_21 -0.0388203000
_diffrn_orient_matrix_UB_22 0.0507807000
_diffrn_orient_matrix_UB_23 0.0119003000
_diffrn_orient_matrix_UB_31 0.0116011000
_diffrn_orient_matrix_UB_32 -0.0073128000
_diffrn_orient_matrix_UB_33 0.0609230000
_diffrn_radiation_monochromator mirror
_diffrn_radiation_probe x-ray
_diffrn_radiation_type MoK\a
_diffrn_radiation_wavelength 0.71073
_diffrn_reflns_av_R_equivalents 0.0337
_diffrn_reflns_av_unetI/netI 0.0432
_diffrn_reflns_Laue_measured_fraction_full 0.987
_diffrn_reflns_Laue_measured_fraction_max 0.980
_diffrn_reflns_limit_h_max 12
_diffrn_reflns_limit_h_min -8
_diffrn_reflns_limit_k_max 13
_diffrn_reflns_limit_k_min -10
_diffrn_reflns_limit_l_max 9
_diffrn_reflns_limit_l_min -13
_diffrn_reflns_number 7778
_diffrn_reflns_point_group_measured_fraction_full 0.986
_diffrn_reflns_point_group_measured_fraction_max 0.978
_diffrn_reflns_theta_full 25.242
_diffrn_reflns_theta_max 25.498
_diffrn_reflns_theta_min 3.233
_diffrn_source 'micro-focus sealed X-ray tube'
_diffrn_source_type 'SuperNova (Mo) X-ray Source'
_exptl_absorpt_coefficient_mu 1.108
_exptl_absorpt_correction_T_max 1.00000
_exptl_absorpt_correction_T_min 0.83402
_exptl_absorpt_correction_type multi-scan
_exptl_absorpt_process_details
;
CrysAlisPro 1.171.38.41r (Rigaku Oxford Diffraction, 2015)
Empirical absorption correction using spherical harmonics,
 implemented in SCALE3 ABSPACK scaling algorithm.
;
_exptl_crystal_colour pink
_exptl_crystal_colour_primary pink
_exptl_crystal_density_diffrn 1.605
_exptl_crystal_description block
_exptl_crystal_F_000 638
_exptl_crystal_size_max 0.36
_exptl_crystal_size_mid 0.29
_exptl_crystal_size_min 0.27
_refine_diff_density_max 0.401
_refine_diff_density_min -0.261
_refine_diff_density_rms 0.057
_refine_ls_abs_structure_details
;
 Flack x determined using 788 quotients [(I+)-(I-)]/[(I+)+(I-)]
 (Parsons, Flack and Wagner, Acta Cryst. B69 (2013) 249-259).
;
_refine_ls_abs_structure_Flack 0.487(11)
_refine_ls_extinction_coef .
_refine_ls_extinction_method none
_refine_ls_goodness_of_fit_ref 1.022
_refine_ls_hydrogen_treatment mixed
_refine_ls_matrix_type full
_refine_ls_number_parameters 176
_refine_ls_number_reflns 2393
_refine_ls_number_restraints 0
_refine_ls_restrained_S_all 1.022
_refine_ls_R_factor_all 0.0463
_refine_ls_R_factor_gt 0.0400
_refine_ls_shift/su_max 0.000
_refine_ls_shift/su_mean 0.000
_refine_ls_structure_factor_coef Fsqd
_refine_ls_weighting_details 'w=1/[\s^2^(Fo^2^)+(0.0421P)^2^+0.7654P] where P=(Fo^2^+2Fc^2^)/3'
_refine_ls_weighting_scheme calc
_refine_ls_wR_factor_gt 0.0879
_refine_ls_wR_factor_ref 0.0910
_reflns_Friedel_coverage 0.713
_reflns_Friedel_fraction_full 0.984
_reflns_Friedel_fraction_max 0.976
_reflns_number_gt 2167
_reflns_number_total 2393
_reflns_threshold_expression 'I > 2\s(I)'
_cod_data_source_file suppl_ncrs-2018-0592_suppl.cif
_cod_data_source_block xly-19
_cod_original_formula_sum 'C11 H8 Cl2 Co0.50 N2 O3'
_cod_database_code 8105805
_shelx_space_group_comment
;
The symmetry employed for this shelxl refinement is uniquely defined
by the following loop, which should always be used as a source of
symmetry information in preference to the above space-group names.
They are only intended as comments.
;
_reflns_odcompleteness_completeness 99.55
_reflns_odcompleteness_iscentric 1
_reflns_odcompleteness_theta 24.66
_olex2_refinement_description
;
1. Fixed Uiso
 At 1.2 times of:
  All C(H) groups
2.a Riding coordinates:
 O1W(H1WA,H1WB)
2.b Aromatic/amide H refined with riding coordinates:
 C1(H1), C2(H2), C5(H5), C6(H6), C10(H10), C11(H11)
;
_olex2_date_sample_data_collection 2017-05-08
_olex2_submission_special_instructions 'No special instructions were received'
_oxdiff_exptl_absorpt_empirical_details
;
Empirical correction (ABSPACK) includes:
- Absorption correction using spherical harmonics
- Frame scaling
;
_oxdiff_exptl_absorpt_empirical_full_max 1.286
_oxdiff_exptl_absorpt_empirical_full_min 0.735

loop_
_space_group_symop_operation_xyz
'x, y, z'
'-x, -y, z'
'-x+1/2, y+1/2, -z'
'x+1/2, -y+1/2, -z'

loop_
_atom_site_label
_atom_site_type_symbol
_atom_site_fract_x
_atom_site_fract_y
_atom_site_fract_z
_atom_site_U_iso_or_equiv
_atom_site_adp_type
_atom_site_occupancy
_atom_site_site_symmetry_order
_atom_site_calc_flag
_atom_site_refinement_flags_posn
_atom_site_refinement_flags_adp
_atom_site_refinement_flags_occupancy
_atom_site_disorder_assembly
_atom_site_disorder_group
Co1 Co 0.0000 0.5000 0.26173(6) 0.0204(2) Uani 1 2 d S T P . .
Cl1 Cl 0.40749(18) 0.32835(18) 0.46241(13) 0.0641(6) Uani 1 1 d . . . . .
Cl2 Cl 0.36883(15) 0.35459(16) -0.01205(13) 0.0524(5) Uani 1 1 d . . . . .
O1 O 0.1982(3) 0.4469(3) 0.2588(3) 0.0276(7) Uani 1 1 d . . . . .
O1W O -0.0677(3) 0.3237(3) 0.2668(3) 0.0319(8) Uani 1 1 d . . . . .
H1WA H -0.1364 0.3149 0.2218 0.08(2) Uiso 1 1 d R . . . .
H1WB H -0.0156 0.2736 0.2568 0.049(18) Uiso 1 1 d R . . . .
O2 O 0.1805(4) 0.2538(4) 0.2139(5) 0.0643(15) Uani 1 1 d . . . . .
N1 N 0.0000 0.5000 0.4490(4) 0.0277(13) Uani 1 2 d S T P . .
N2 N 0.0000 0.5000 1.0723(4) 0.0257(13) Uani 1 2 d S T P . .
N3 N 0.6642(5) 0.2973(5) 0.2033(5) 0.0477(14) Uani 1 1 d . . . . .
C1 C 0.1104(5) 0.5125(6) 0.5101(4) 0.0367(13) Uani 1 1 d . . . . .
H1 H 0.1888 0.5212 0.4692 0.035(14) Uiso 1 1 calc R . . . .
C2 C 0.1147(5) 0.5134(7) 0.6319(4) 0.0372(14) Uani 1 1 d . . . . .
H2 H 0.1944 0.5228 0.6707 0.046(16) Uiso 1 1 calc R . . . .
C3 C 0.0000 0.5000 0.6953(5) 0.0226(14) Uani 1 2 d S T P . .
C4 C 0.0000 0.5000 0.8265(5) 0.0232(14) Uani 1 2 d S T P . .
C5 C 0.1066(5) 0.5415(5) 0.8900(4) 0.0279(13) Uani 1 1 d . . . . .
H5 H 0.1800 0.5711 0.8514 0.043(16) Uiso 1 1 calc R . . . .
C6 C 0.1029(5) 0.5385(4) 1.0109(4) 0.0260(12) Uani 1 1 d . . . . .
H6 H 0.1763 0.5649 1.0519 0.025(13) Uiso 1 1 calc R . . . .
C7 C 0.2420(5) 0.3466(5) 0.2340(5) 0.0334(12) Uani 1 1 d . . . . .
C8 C 0.3911(5) 0.3362(5) 0.2244(5) 0.0310(12) Uani 1 1 d . . . . .
C9 C 0.4710(5) 0.3232(5) 0.3218(5) 0.0382(14) Uani 1 1 d . . . . .
C10 C 0.6075(6) 0.3049(6) 0.3069(6) 0.0457(16) Uani 1 1 d . . . . .
H10 H 0.6597 0.2980 0.3735 0.055 Uiso 1 1 calc R . . . .
C11 C 0.5887(6) 0.3122(6) 0.1086(6) 0.0436(16) Uani 1 1 d . . . . .
H11 H 0.6272 0.3077 0.0348 0.052 Uiso 1 1 calc R . . . .
C12 C 0.4560(5) 0.3339(5) 0.1163(5) 0.0349(14) Uani 1 1 d . . . . .

loop_
_atom_site_aniso_label
_atom_site_aniso_U_11
_atom_site_aniso_U_22
_atom_site_aniso_U_33
_atom_site_aniso_U_23
_atom_site_aniso_U_13
_atom_site_aniso_U_12
Co1 0.0178(4) 0.0300(5) 0.0134(4) 0.000 0.000 0.0024(4)
Cl1 0.0614(11) 0.0852(15) 0.0456(9) 0.0050(9) -0.0026(8) 0.0090(10)
Cl2 0.0420(9) 0.0695(12) 0.0459(8) -0.0088(8) -0.0015(7) 0.0080(8)
O1 0.0197(17) 0.0343(19) 0.0286(17) -0.0015(15) 0.0009(15) 0.0058(15)
O1W 0.0208(18) 0.039(2) 0.0357(18) 0.0019(17) -0.0034(15) 0.0033(17)
O2 0.025(2) 0.041(3) 0.127(4) -0.025(3) 0.006(3) -0.003(2)
N1 0.027(3) 0.039(4) 0.018(2) 0.000 0.000 0.003(4)
N2 0.024(3) 0.038(4) 0.015(2) 0.000 0.000 -0.004(4)
N3 0.022(3) 0.048(3) 0.073(4) -0.011(3) 0.006(2) -0.001(2)
C1 0.031(3) 0.062(4) 0.0179(19) 0.000(3) 0.002(2) -0.008(3)
C2 0.027(3) 0.065(4) 0.020(2) -0.002(3) -0.0014(19) -0.006(3)
C3 0.024(4) 0.028(4) 0.016(3) 0.000 0.000 -0.001(4)
C4 0.029(4) 0.025(4) 0.015(3) 0.000 0.000 0.002(4)
C5 0.023(3) 0.041(4) 0.019(2) 0.0010(19) 0.005(2) -0.005(2)
C6 0.022(3) 0.036(3) 0.020(2) -0.0031(19) -0.004(2) -0.004(2)
C7 0.018(2) 0.041(3) 0.041(3) -0.004(3) 0.001(2) 0.004(2)
C8 0.016(3) 0.026(3) 0.051(3) -0.006(2) 0.002(2) 0.001(2)
C9 0.028(3) 0.037(4) 0.050(3) -0.004(3) -0.003(3) 0.004(3)
C10 0.032(4) 0.040(4) 0.065(4) -0.002(3) -0.015(3) 0.001(3)
C11 0.027(3) 0.045(4) 0.059(4) -0.009(3) 0.006(3) -0.003(3)
C12 0.022(3) 0.030(4) 0.052(3) -0.007(3) 0.002(2) -0.002(3)

loop_
_atom_type_symbol
_atom_type_description
_atom_type_scat_dispersion_real
_atom_type_scat_dispersion_imag
_atom_type_scat_source
C C 0.0033 0.0016 'International Tables Vol C Tables 4.2.6.8 and 6.1.1.4'
H H 0.0000 0.0000 'International Tables Vol C Tables 4.2.6.8 and 6.1.1.4'
Cl Cl 0.1484 0.1585 'International Tables Vol C Tables 4.2.6.8 and 6.1.1.4'
Co Co 0.3494 0.9721 'International Tables Vol C Tables 4.2.6.8 and 6.1.1.4'
N N 0.0061 0.0033 'International Tables Vol C Tables 4.2.6.8 and 6.1.1.4'
O O 0.0106 0.0060 'International Tables Vol C Tables 4.2.6.8 and 6.1.1.4'

loop_
_geom_angle_atom_site_label_1
_geom_angle_atom_site_label_2
_geom_angle_atom_site_label_3
_geom_angle
_geom_angle_site_symmetry_1
_geom_angle_site_symmetry_3
O1 Co1 O1 178.18(17) . 2_565
O1 Co1 O1W 92.57(13) . .
O1 Co1 O1W 87.48(13) 2_565 .
O1 Co1 O1W 87.48(13) . 2_565
O1 Co1 O1W 92.57(13) 2_565 2_565
O1 Co1 N1 90.91(9) . .
O1 Co1 N1 90.91(9) 2_565 .
O1 Co1 N2 89.09(9) 2_565 1_554
O1 Co1 N2 89.09(9) . 1_554
O1W Co1 O1W 176.86(18) 2_565 .
O1W Co1 N1 88.43(9) . .
O1W Co1 N1 88.43(9) 2_565 .
O1W Co1 N2 91.57(9) 2_565 1_554
O1W Co1 N2 91.57(9) . 1_554
N1 Co1 N2 180.0 . 1_554
C7 O1 Co1 127.2(3) . .
Co1 O1W H1WA 110.7 . .
Co1 O1W H1WB 117.2 . .
H1WA O1W H1WB 112.1 . .
C1 N1 Co1 121.6(3) . .
C1 N1 Co1 121.6(3) 2_565 .
C1 N1 C1 116.9(5) . 2_565
C6 N2 Co1 121.7(3) 2_565 1_556
C6 N2 Co1 121.7(3) . 1_556
C6 N2 C6 116.7(5) . 2_565
C10 N3 C11 117.7(5) . .
N1 C1 H1 118.3 . .
N1 C1 C2 123.4(5) . .
C2 C1 H1 118.3 . .
C1 C2 H2 120.1 . .
C3 C2 C1 119.7(5) . .
C3 C2 H2 120.1 . .
C2 C3 C2 117.0(5) . 2_565
C2 C3 C4 121.5(3) 2_565 .
C2 C3 C4 121.5(3) . .
C5 C4 C3 121.5(3) . .
C5 C4 C3 121.5(3) 2_565 .
C5 C4 C5 117.0(5) . 2_565
C4 C5 H5 120.2 . .
C6 C5 C4 119.5(5) . .
C6 C5 H5 120.2 . .
N2 C6 C5 123.7(5) . .
N2 C6 H6 118.2 . .
C5 C6 H6 118.2 . .
O1 C7 C8 116.2(5) . .
O2 C7 O1 128.7(5) . .
O2 C7 C8 115.1(5) . .
C9 C8 C7 122.3(5) . .
C9 C8 C12 115.3(5) . .
C12 C8 C7 122.3(5) . .
C8 C9 Cl1 121.3(4) . .
C8 C9 C10 119.8(5) . .
C10 C9 Cl1 118.9(5) . .
N3 C10 C9 123.2(6) . .
N3 C10 H10 118.4 . .
C9 C10 H10 118.4 . .
N3 C11 H11 118.8 . .
N3 C11 C12 122.4(6) . .
C12 C11 H11 118.8 . .
C8 C12 Cl2 120.1(4) . .
C11 C12 Cl2 118.3(5) . .
C11 C12 C8 121.6(6) . .

loop_
_geom_bond_atom_site_label_1
_geom_bond_atom_site_label_2
_geom_bond_distance
_geom_bond_site_symmetry_2
Co1 O1 2.106(3) .
Co1 O1 2.106(3) 2_565
Co1 O1W 2.107(3) 2_565
Co1 O1W 2.107(3) .
Co1 N1 2.135(5) .
Co1 N2 2.159(4) 1_554
Cl1 C9 1.729(6) .
Cl2 C12 1.727(6) .
O1 C7 1.249(6) .
O1W H1WA 0.8730 .
O1W H1WB 0.7834 .
O2 C7 1.242(6) .
N1 C1 1.330(5) .
N1 C1 1.330(5) 2_565
N2 Co1 2.159(4) 1_556
N2 C6 1.333(5) .
N2 C6 1.333(5) 2_565
N3 C10 1.317(7) .
N3 C11 1.335(7) .
C1 H1 0.9300 .
C1 C2 1.389(6) .
C2 H2 0.9300 .
C2 C3 1.381(5) .
C3 C2 1.381(5) 2_565
C3 C4 1.496(7) .
C4 C5 1.386(6) 2_565
C4 C5 1.386(6) .
C5 H5 0.9300 .
C5 C6 1.379(6) .
C6 H6 0.9300 .
C7 C8 1.526(6) .
C8 C9 1.384(7) .
C8 C12 1.398(7) .
C9 C10 1.416(8) .
C10 H10 0.9300 .
C11 H11 0.9300 .
C11 C12 1.377(8) .

loop_
_geom_hbond_atom_site_label_D
_geom_hbond_atom_site_label_H
_geom_hbond_atom_site_label_A
_geom_hbond_distance_DH
_geom_hbond_distance_HA
_geom_hbond_distance_DA
_geom_hbond_angle_DHA
_geom_hbond_site_symmetry_A
O1W H1WA N3 0.87 2.05 2.841(6) 149.9 1_455
O1W H1WB O2 0.78 2.07 2.715(5) 140.0 .
